data_1533632
loop_
_publ_author_name
'Baszczuk, A.'
'Wolcyrz, M.'
'Zygmunt, A.'

_publ_section_title
;
 Ba4 In2-x (C O3)1+x O6-2.5x and Ba4 In0.8 Cu1.6 (C O3)0.6 O6.2 - new
 indium oxycarbonates closely related to n=3 Ruddlesden-Popper phases
;
_journal_name_full 'Journal of Alloys Compd.'
_journal_page_first 1
_journal_page_last 10
_journal_volume 360
_journal_year 2003
_chemical_formula_sum 'C Ba4 In2 O9'
_chemical_name_systematic 'Ba4 In2 (C O3) O6'
_space_group_IT_number 139
_symmetry_space_group_name_Hall '-I 4 2'
_symmetry_space_group_name_H-M 'I 4/m m m'
_cell_angle_alpha 90
_cell_angle_beta 90
_cell_angle_gamma 90
_cell_formula_units_Z 2
_cell_length_a 4.1669
_cell_length_b 4.1669
_cell_length_c 29.3841
_cell_volume 510.198
_citation_journal_id_ASTM JALCEU
_cod_data_source_file Baszczuk_JALCEU_2003_67.cif
_cod_data_source_block C1Ba4In2O9
_cod_original_cell_volume 510.1978
_cod_original_formula_sum 'C1 Ba4 In2 O9'
_cod_database_code 1533632

loop_
_symmetry_equiv_pos_as_xyz
x,y,z
-y,x,z
-x,-y,z
y,-x,z
x,-y,-z
y,x,-z
-x,y,-z
-y,-x,-z
-x,-y,-z
y,-x,-z
x,y,-z
-y,x,-z
-x,y,z
-y,-x,z
x,-y,z
y,x,z
x+1/2,y+1/2,z+1/2
-y+1/2,x+1/2,z+1/2
-x+1/2,-y+1/2,z+1/2
y+1/2,-x+1/2,z+1/2
x+1/2,-y+1/2,-z+1/2
y+1/2,x+1/2,-z+1/2
-x+1/2,y+1/2,-z+1/2
-y+1/2,-x+1/2,-z+1/2
-x+1/2,-y+1/2,-z+1/2
y+1/2,-x+1/2,-z+1/2
x+1/2,y+1/2,-z+1/2
-y+1/2,x+1/2,-z+1/2
-x+1/2,y+1/2,z+1/2
-y+1/2,-x+1/2,z+1/2
x+1/2,-y+1/2,z+1/2
y+1/2,x+1/2,z+1/2

loop_
_atom_site_label
_atom_site_type_symbol
_atom_site_fract_x
_atom_site_fract_y
_atom_site_fract_z
_atom_site_occupancy
_atom_site_U_iso_or_equiv
C1 C+4 0 0 0 1 0.0
O2 O-2 0 0 0.2068 1 0.0
O3 O-2 0.3143 0 0 0.25 0.0
In1 In+3 0 0 0.1398 1 0.0
Ba1 Ba+2 0 0 0.2991 1 0.0
Ba2 Ba+2 0 0 0.4315 1 0.0
O4 O-2 0.1301 0 0.0406 0.125 0.0
O1 O-2 0 0.5 0.1291 1 0.0
O5 O-2 0 0 0.0446 0.5 0.0
